data_2226595
loop_
_publ_author_name
'Zubatyuk, Roman I.'
'Shishkin, Oleg V.'
'Ihmels, Heiko'
'Lebedyeva, Iryna A.'
'Povstyanoy, Mykhaylo V.'

_publ_section_title
;
 Ethyl
 1,6-dimethyl-2-oxo-4-(quinolin-4-yl)-1,2,3,4-tetrahydropyrimidine-5-carboxylate
;
_journal_coeditor_code LX2153
_journal_issue 7
_journal_name_full 'Acta Crystallographica Section E'
_journal_page_first o1762
_journal_page_last o1763
_journal_paper_doi 10.1107/S1600536810023482
_journal_volume 66
_journal_year 2010
_chemical_formula_iupac 'C18 H19 N3 O3'
_chemical_formula_moiety 'C18 H19 N3 O3'
_chemical_formula_sum 'C18 H19 N3 O3'
_chemical_formula_weight 325.36
_chemical_name_systematic
;
Ethyl
1,6-dimethyl-2-oxo-4-(quinolin-4-yl)-1,2,3,4-tetrahydropyrimidine-5-
carboxylate
;
_space_group_crystal_system triclinic
_space_group_IT_number 2
_space_group_name_Hall '-P 1'
_space_group_name_H-M_alt 'P -1'
_symmetry_space_group_name_Hall '-P 1'
_symmetry_space_group_name_H-M 'P -1'
_atom_sites_solution_hydrogens geom
_atom_sites_solution_primary direct
_atom_sites_solution_secondary difmap
_audit_creation_method 'WinGX routine CIF_UPDATE'
_cell_angle_alpha 110.799(10)
_cell_angle_beta 95.807(9)
_cell_angle_gamma 97.339(9)
_cell_formula_units_Z 2
_cell_length_a 8.5039(10)
_cell_length_b 9.4637(11)
_cell_length_c 10.7503(11)
_cell_measurement_reflns_used 3300
_cell_measurement_temperature 293(2)
_cell_measurement_theta_max 32.4311
_cell_measurement_theta_min 3.0639
_cell_volume 792.08(17)
_computing_cell_refinement
;
CrysAlisPro (Oxford Diffraction, 2009)
;
_computing_data_collection
;
CrysAlisPro (Oxford Diffraction, 2009)
;
_computing_data_reduction
;
CrysAlisPro (Oxford Diffraction, 2009)
;
_computing_molecular_graphics 'Platon (Spek, 2009)'
_computing_publication_material 'publcif (Westrip, 2010)'
_computing_structure_refinement 'SHELXL97 (Sheldrick, 2008)'
_computing_structure_solution 'Superflip (Palatinus & Chapuis, 2007)'
_diffrn_ambient_temperature 293(2)
_diffrn_detector_area_resol_mean 16.1827
_diffrn_measured_fraction_theta_full 0.998
_diffrn_measured_fraction_theta_max 0.998
_diffrn_measurement_device_type 'Oxford Diffraction Xcalibur diffractometer with Sapphire3 detector'
_diffrn_measurement_method '\w scans'
_diffrn_radiation_monochromator graphite
_diffrn_radiation_type 'Mo K\a'
_diffrn_radiation_wavelength 0.7107
_diffrn_reflns_av_R_equivalents 0.0171
_diffrn_reflns_limit_h_max 12
_diffrn_reflns_limit_h_min -12
_diffrn_reflns_limit_k_max 13
_diffrn_reflns_limit_k_min -14
_diffrn_reflns_limit_l_max 15
_diffrn_reflns_limit_l_min -14
_diffrn_reflns_number 8517
_diffrn_reflns_theta_full 30.0
_diffrn_reflns_theta_max 30.0
_diffrn_reflns_theta_min 3.0639
_exptl_absorpt_coefficient_mu 0.095
_exptl_absorpt_correction_T_max 1
_exptl_absorpt_correction_T_min 0.97447
_exptl_absorpt_correction_type multi-scan
_exptl_absorpt_process_details
;
(CrysAlisPro; Oxford Diffraction, 2009)
;
_exptl_crystal_colour colorless
_exptl_crystal_density_diffrn 1.364
_exptl_crystal_density_method 'not measured'
_exptl_crystal_description prism
_exptl_crystal_F_000 344
_exptl_crystal_size_max .4
_exptl_crystal_size_mid .3
_exptl_crystal_size_min .2
_refine_diff_density_max 0.299
_refine_diff_density_min -0.173
_refine_ls_extinction_method none
_refine_ls_goodness_of_fit_ref 0.988
_refine_ls_hydrogen_treatment constr
_refine_ls_matrix_type full
_refine_ls_number_parameters 220
_refine_ls_number_reflns 4607
_refine_ls_number_restraints 0
_refine_ls_restrained_S_all 0.988
_refine_ls_R_factor_all 0.0751
_refine_ls_R_factor_gt 0.0438
_refine_ls_shift/su_max 0.001
_refine_ls_shift/su_mean 0
_refine_ls_structure_factor_coef Fsqd
_refine_ls_weighting_details 'calc w=1/[\s^2^(Fo^2^)+(0.0600P)^2^] where P=(Fo^2^+2Fc^2^)/3'
_refine_ls_weighting_scheme calc
_refine_ls_wR_factor_ref 0.1167
_reflns_number_gt 2810
_reflns_number_total 4607
_reflns_threshold_expression >2sigma(I)
_cod_data_source_file lx2153.cif
_cod_data_source_block I
_cod_original_cell_volume 792.07(17)
_cod_database_code 2226595
_cod_database_fobs_code 2226595

loop_
_space_group_symop_operation_xyz
'x, y, z'
'-x, -y, -z'

loop_
_atom_site_type_symbol
_atom_site_label
_atom_site_fract_x
_atom_site_fract_y
_atom_site_fract_z
_atom_site_U_iso_or_equiv
_atom_site_adp_type
_atom_site_calc_flag
_atom_site_refinement_flags
_atom_site_occupancy
_atom_site_disorder_assembly
_atom_site_disorder_group
O O1 0.27163(12) 0.04049(12) 0.18120(11) 0.0531(3) Uani d . 1 . .
O O2 0.06327(12) -0.03288(11) 0.26749(11) 0.0499(3) Uani d . 1 . .
O O3 -0.17806(12) 0.43713(11) 0.03648(11) 0.0505(3) Uani d . 1 . .
N N1 -0.19236(12) 0.24916(11) 0.12189(11) 0.0342(2) Uani d . 1 . .
N N2 0.05174(13) 0.36177(12) 0.09001(11) 0.0392(3) Uani d . 1 . .
H H2 0.1019 0.4088 0.0464 0.047 Uiso calc R 1 . .
N N3 0.34211(15) 0.63743(12) 0.56698(12) 0.0471(3) Uani d . 1 . .
C C1 0.14609(14) 0.29466(13) 0.16757(12) 0.0315(3) Uani d . 1 . .
H H1 0.2345 0.2599 0.1197 0.038 Uiso calc R 1 . .
C C2 0.04233(15) 0.15552(12) 0.17321(12) 0.0317(3) Uani d . 1 . .
C C3 -0.11880(15) 0.13846(13) 0.15232(12) 0.0324(3) Uani d . 1 . .
C C4 -0.10723(16) 0.35587(13) 0.08131(13) 0.0355(3) Uani d . 1 . .
C C5 0.21887(13) 0.41308(12) 0.30752(12) 0.0297(3) Uani d . 1 . .
C C6 0.16516(16) 0.40622(14) 0.42047(13) 0.0377(3) Uani d . 1 . .
H H6 0.0850 0.3261 0.4139 0.045 Uiso calc R 1 . .
C C7 0.23041(18) 0.51977(16) 0.54688(15) 0.0467(3) Uani d . 1 . .
H H7 0.1913 0.5106 0.6219 0.056 Uiso calc R 1 . .
C C8 0.40063(15) 0.64740(14) 0.45630(14) 0.0385(3) Uani d . 1 . .
C C9 0.52172(17) 0.77391(15) 0.47649(16) 0.0497(4) Uani d . 1 . .
H H9 0.5580 0.8462 0.5631 0.060 Uiso calc R 1 . .
C C10 0.58558(18) 0.79118(17) 0.37115(18) 0.0562(4) Uani d . 1 . .
H H10 0.6645 0.8754 0.3856 0.067 Uiso calc R 1 . .
C C11 0.53288(17) 0.68249(17) 0.24086(17) 0.0519(4) Uani d . 1 . .
H H11 0.5785 0.6942 0.1693 0.062 Uiso calc R 1 . .
C C12 0.41510(15) 0.55914(15) 0.21731(15) 0.0390(3) Uani d . 1 . .
H H12 0.3810 0.4886 0.1298 0.047 Uiso calc R 1 . .
C C13 0.34461(13) 0.53745(13) 0.32394(13) 0.0315(3) Uani d . 1 . .
C C14 0.13704(16) 0.04890(13) 0.20431(13) 0.0356(3) Uani d . 1 . .
C C15 0.14436(18) -0.14639(16) 0.29605(17) 0.0488(4) Uani d . 1 . .
H H15B 0.2456 -0.0972 0.3555 0.059 Uiso calc R 1 . .
H H15A 0.1659 -0.2207 0.2133 0.059 Uiso calc R 1 . .
C C16 0.0369(2) -0.2227(2) 0.3611(2) 0.0799(7) Uani d . 1 . .
H H16B 0.0163 -0.1479 0.4426 0.120 Uiso calc R 1 . .
H H16C 0.0869 -0.2987 0.3820 0.120 Uiso calc R 1 . .
H H16A -0.0625 -0.2712 0.3011 0.120 Uiso calc R 1 . .
C C17 -0.23434(17) 0.00572(15) 0.15444(17) 0.0485(4) Uani d . 1 . .
H H17C -0.2872 0.0395 0.2319 0.073 Uiso calc R 1 . .
H H17A -0.1769 -0.0738 0.1587 0.073 Uiso calc R 1 . .
H H17B -0.3128 -0.0334 0.0741 0.073 Uiso calc R 1 . .
C C18 -0.36752(16) 0.23559(17) 0.09982(16) 0.0475(4) Uani d . 1 . .
H H18B -0.4112 0.2070 0.1682 0.071 Uiso calc R 1 . .
H H18A -0.4111 0.1585 0.0127 0.071 Uiso calc R 1 . .
H H18C -0.3949 0.3324 0.1041 0.071 Uiso calc R 1 . .

loop_
_atom_site_aniso_label
_atom_site_aniso_U_11
_atom_site_aniso_U_22
_atom_site_aniso_U_33
_atom_site_aniso_U_12
_atom_site_aniso_U_13
_atom_site_aniso_U_23
O1 0.0463(6) 0.0626(6) 0.0668(8) 0.0204(5) 0.0161(5) 0.0384(6)
O2 0.0498(6) 0.0499(6) 0.0725(8) 0.0210(4) 0.0171(5) 0.0433(5)
O3 0.0463(6) 0.0575(6) 0.0623(7) 0.0094(4) 0.0002(5) 0.0421(5)
N1 0.0347(6) 0.0355(5) 0.0355(6) 0.0048(4) 0.0016(5) 0.0183(4)
N2 0.0379(6) 0.0459(6) 0.0416(7) 0.0001(4) -0.0010(5) 0.0301(5)
N3 0.0521(7) 0.0459(6) 0.0369(7) 0.0003(5) 0.0004(5) 0.0124(5)
C1 0.0329(6) 0.0319(6) 0.0324(7) 0.0051(4) 0.0036(5) 0.0158(5)
C2 0.0381(7) 0.0275(5) 0.0289(6) 0.0034(4) 0.0012(5) 0.0116(5)
C3 0.0402(7) 0.0296(6) 0.0269(6) 0.0027(5) 0.0009(5) 0.0121(5)
C4 0.0411(7) 0.0368(6) 0.0296(7) 0.0030(5) -0.0012(5) 0.0167(5)
C5 0.0295(6) 0.0295(5) 0.0328(7) 0.0078(4) 0.0026(5) 0.0146(5)
C6 0.0416(7) 0.0358(6) 0.0359(7) 0.0016(5) 0.0053(6) 0.0157(5)
C7 0.0571(9) 0.0482(8) 0.0337(8) 0.0036(6) 0.0072(7) 0.0159(6)
C8 0.0363(7) 0.0372(7) 0.0396(8) 0.0042(5) -0.0017(6) 0.0144(6)
C9 0.0433(8) 0.0428(8) 0.0538(10) -0.0051(6) -0.0066(7) 0.0151(6)
C10 0.0433(9) 0.0512(9) 0.0716(12) -0.0093(6) -0.0034(8) 0.0291(8)
C11 0.0426(8) 0.0599(9) 0.0618(11) 0.0003(7) 0.0095(7) 0.0354(8)
C12 0.0341(7) 0.0441(7) 0.0423(8) 0.0059(5) 0.0042(6) 0.0210(6)
C13 0.0271(6) 0.0326(6) 0.0380(7) 0.0067(4) 0.0012(5) 0.0174(5)
C14 0.0416(7) 0.0309(6) 0.0335(7) 0.0057(5) 0.0023(6) 0.0123(5)
C15 0.0510(8) 0.0454(8) 0.0646(10) 0.0194(6) 0.0091(7) 0.0341(7)
C16 0.0721(12) 0.0777(12) 0.136(2) 0.0347(10) 0.0407(13) 0.0815(13)
C17 0.0440(8) 0.0434(7) 0.0608(10) -0.0029(6) -0.0011(7) 0.0289(7)
C18 0.0372(8) 0.0574(8) 0.0553(10) 0.0096(6) 0.0063(7) 0.0297(7)

loop_
_atom_type_symbol
_atom_type_description
_atom_type_scat_dispersion_real
_atom_type_scat_dispersion_imag
_atom_type_scat_source
C C 0.0033 0.0016 'International Tables Vol C Tables 4.2.6.8 and 6.1.1.4'
H H 0 0 'International Tables Vol C Tables 4.2.6.8 and 6.1.1.4'
N N 0.0061 0.0033 'International Tables Vol C Tables 4.2.6.8 and 6.1.1.4'
O O 0.0106 0.006 'International Tables Vol C Tables 4.2.6.8 and 6.1.1.4'

loop_
_geom_angle_atom_site_label_1
_geom_angle_atom_site_label_2
_geom_angle_atom_site_label_3
_geom_angle_site_symmetry_1
_geom_angle_site_symmetry_3
_geom_angle
_geom_angle_publ_flag
C14 O2 C15 . . 117.81(10) ?
C4 N1 C3 . . 121.22(10) ?
C4 N1 C18 . . 115.73(10) ?
C3 N1 C18 . . 121.48(10) ?
C4 N2 C1 . . 124.96(10) ?
C4 N2 H2 . . 117.5 ?
C1 N2 H2 . . 117.5 ?
C7 N3 C8 . . 116.88(12) ?
N2 C1 C2 . . 108.97(10) ?
N2 C1 C5 . . 111.30(9) ?
C2 C1 C5 . . 112.65(10) ?
N2 C1 H1 . . 107.9 ?
C2 C1 H1 . . 107.9 ?
C5 C1 H1 . . 107.9 ?
C3 C2 C14 . . 126.27(11) ?
C3 C2 C1 . . 120.96(10) ?
C14 C2 C1 . . 112.77(10) ?
C2 C3 N1 . . 119.79(10) ?
C2 C3 C17 . . 125.97(11) ?
N1 C3 C17 . . 114.21(11) ?
O3 C4 N2 . . 122.75(11) ?
O3 C4 N1 . . 120.25(12) ?
N2 C4 N1 . . 116.98(10) ?
C6 C5 C13 . . 117.48(11) ?
C6 C5 C1 . . 121.55(10) ?
C13 C5 C1 . . 120.96(10) ?
C5 C6 C7 . . 120.17(12) ?
C5 C6 H6 . . 119.9 ?
C7 C6 H6 . . 119.9 ?
N3 C7 C6 . . 124.77(13) ?
N3 C7 H7 . . 117.6 ?
C6 C7 H7 . . 117.6 ?
N3 C8 C9 . . 117.53(13) ?
N3 C8 C13 . . 122.88(11) ?
C9 C8 C13 . . 119.59(13) ?
C10 C9 C8 . . 120.78(14) ?
C10 C9 H9 . . 119.6 ?
C8 C9 H9 . . 119.6 ?
C9 C10 C11 . . 120.05(13) ?
C9 C10 H10 . . 120.0 ?
C11 C10 H10 . . 120.0 ?
C12 C11 C10 . . 120.81(14) ?
C12 C11 H11 . . 119.6 ?
C10 C11 H11 . . 119.6 ?
C11 C12 C13 . . 120.95(13) ?
C11 C12 H12 . . 119.5 ?
C13 C12 H12 . . 119.5 ?
C12 C13 C8 . . 117.82(11) ?
C12 C13 C5 . . 124.39(12) ?
C8 C13 C5 . . 117.79(11) ?
O1 C14 O2 . . 122.41(11) ?
O1 C14 C2 . . 123.48(11) ?
O2 C14 C2 . . 114.03(11) ?
O2 C15 C16 . . 106.99(11) ?
O2 C15 H15B . . 110.3 ?
C16 C15 H15B . . 110.3 ?
O2 C15 H15A . . 110.3 ?
C16 C15 H15A . . 110.3 ?
H15B C15 H15A . . 108.6 ?
C15 C16 H16B . . 109.5 ?
C15 C16 H16C . . 109.5 ?
H16B C16 H16C . . 109.5 ?
C15 C16 H16A . . 109.5 ?
H16B C16 H16A . . 109.5 ?
H16C C16 H16A . . 109.5 ?
C3 C17 H17C . . 109.5 ?
C3 C17 H17A . . 109.5 ?
H17C C17 H17A . . 109.5 ?
C3 C17 H17B . . 109.5 ?
H17C C17 H17B . . 109.5 ?
H17A C17 H17B . . 109.5 ?
N1 C18 H18B . . 109.5 ?
N1 C18 H18A . . 109.5 ?
H18B C18 H18A . . 109.5 ?
N1 C18 H18C . . 109.5 ?
H18B C18 H18C . . 109.5 ?
H18A C18 H18C . . 109.5 ?

loop_
_geom_bond_atom_site_label_1
_geom_bond_atom_site_label_2
_geom_bond_site_symmetry_2
_geom_bond_distance
_geom_bond_publ_flag
O1 C14 . 1.2018(15) ?
O2 C14 . 1.3377(15) ?
O2 C15 . 1.4504(14) ?
O3 C4 . 1.2283(14) ?
N1 C4 . 1.3871(15) ?
N1 C3 . 1.4019(14) ?
N1 C18 . 1.4662(16) ?
N2 C4 . 1.3380(16) ?
N2 C1 . 1.4538(14) ?
N2 H2 . 0.8600 ?
N3 C7 . 1.3061(17) ?
N3 C8 . 1.3637(18) ?
C1 C2 . 1.5122(15) ?
C1 C5 . 1.5293(17) ?
C1 H1 . 0.9800 ?
C2 C3 . 1.3451(17) ?
C2 C14 . 1.4735(16) ?
C3 C17 . 1.5012(16) ?
C5 C6 . 1.3591(17) ?
C5 C13 . 1.4330(15) ?
C6 C7 . 1.4022(19) ?
C6 H6 . 0.9300 ?
C7 H7 . 0.9300 ?
C8 C9 . 1.4125(18) ?
C8 C13 . 1.4207(18) ?
C9 C10 . 1.356(2) ?
C9 H9 . 0.9300 ?
C10 C11 . 1.397(2) ?
C10 H10 . 0.9300 ?
C11 C12 . 1.3676(18) ?
C11 H11 . 0.9300 ?
C12 C13 . 1.4103(18) ?
C12 H12 . 0.9300 ?
C15 C16 . 1.471(2) ?
C15 H15B . 0.9700 ?
C15 H15A . 0.9700 ?
C16 H16B . 0.9600 ?
C16 H16C . 0.9600 ?
C16 H16A . 0.9600 ?
C17 H17C . 0.9600 ?
C17 H17A . 0.9600 ?
C17 H17B . 0.9600 ?
C18 H18B . 0.9600 ?
C18 H18A . 0.9600 ?
C18 H18C . 0.9600 ?

loop_
_geom_hbond_atom_site_label_D
_geom_hbond_atom_site_label_H
_geom_hbond_atom_site_label_A
_geom_hbond_site_symmetry_A
_geom_hbond_distance_DH
_geom_hbond_distance_HA
_geom_hbond_distance_DA
_geom_hbond_angle_DHA
_geom_hbond_publ_flag
N2 H2 O3 2_565 0.86 2.03 2.8701(16) 164 yes
C17 H17A O2 . 0.96 2.16 2.8187(19) 124 yes
C16 H16C Cg1 1_545 0.96 2.66 3.603(2) 168 yes

loop_
_geom_torsion_atom_site_label_1
_geom_torsion_atom_site_label_2
_geom_torsion_atom_site_label_3
_geom_torsion_atom_site_label_4
_geom_torsion_site_symmetry_1
_geom_torsion_site_symmetry_2
_geom_torsion_site_symmetry_3
_geom_torsion_site_symmetry_4
_geom_torsion
_geom_torsion_publ_flag
C4 N2 C1 C2 . . . . 29.78(16) ?
C4 N2 C1 C5 . . . . -95.05(13) ?
N2 C1 C2 C3 . . . . -21.57(16) ?
C5 C1 C2 C3 . . . . 102.47(13) ?
N2 C1 C2 C14 . . . . 159.04(10) ?
C5 C1 C2 C14 . . . . -76.92(13) ?
C14 C2 C3 N1 . . . . -179.22(11) ?
C1 C2 C3 N1 . . . . 1.47(18) ?
C14 C2 C3 C17 . . . . -1.0(2) ?
C1 C2 C3 C17 . . . . 179.65(12) ?
C4 N1 C3 C2 . . . . 15.51(18) ?
C18 N1 C3 C2 . . . . -179.37(12) ?
C4 N1 C3 C17 . . . . -162.87(11) ?
C18 N1 C3 C17 . . . . 2.25(17) ?
C1 N2 C4 O3 . . . . 165.93(12) ?
C1 N2 C4 N1 . . . . -15.95(18) ?
C3 N1 C4 O3 . . . . 169.42(12) ?
C18 N1 C4 O3 . . . . 3.50(18) ?
C3 N1 C4 N2 . . . . -8.75(18) ?
C18 N1 C4 N2 . . . . -174.68(12) ?
N2 C1 C5 C6 . . . . 109.13(12) ?
C2 C1 C5 C6 . . . . -13.61(15) ?
N2 C1 C5 C13 . . . . -69.65(13) ?
C2 C1 C5 C13 . . . . 167.60(10) ?
C13 C5 C6 C7 . . . . 1.16(17) ?
C1 C5 C6 C7 . . . . -177.67(11) ?
C8 N3 C7 C6 . . . . -1.4(2) ?
C5 C6 C7 N3 . . . . 0.6(2) ?
C7 N3 C8 C9 . . . . -179.87(13) ?
C7 N3 C8 C13 . . . . 0.41(19) ?
N3 C8 C9 C10 . . . . 179.93(13) ?
C13 C8 C9 C10 . . . . -0.3(2) ?
C8 C9 C10 C11 . . . . -0.6(2) ?
C9 C10 C11 C12 . . . . 1.0(2) ?
C10 C11 C12 C13 . . . . -0.6(2) ?
C11 C12 C13 C8 . . . . -0.31(18) ?
C11 C12 C13 C5 . . . . 178.85(12) ?
N3 C8 C13 C12 . . . . -179.52(11) ?
C9 C8 C13 C12 . . . . 0.77(17) ?
N3 C8 C13 C5 . . . . 1.27(17) ?
C9 C8 C13 C5 . . . . -178.45(11) ?
C6 C5 C13 C12 . . . . 178.85(11) ?
C1 C5 C13 C12 . . . . -2.32(17) ?
C6 C5 C13 C8 . . . . -1.99(15) ?
C1 C5 C13 C8 . . . . 176.84(10) ?
C15 O2 C14 O1 . . . . -6.3(2) ?
C15 O2 C14 C2 . . . . 176.97(11) ?
C3 C2 C14 O1 . . . . 155.76(13) ?
C1 C2 C14 O1 . . . . -24.89(18) ?
C3 C2 C14 O2 . . . . -27.58(19) ?
C1 C2 C14 O2 . . . . 151.78(11) ?
C14 O2 C15 C16 . . . . -178.22(14) ?
